data_2228160
loop_
_publ_author_name
'Buchner, James D.'
'Quinn-Elmore, Benjamin G.'
'Beach, Keith B.'
'Knaust, Jacqueline M.'

_publ_section_title
;
 Poly[[tetrakis(\m~2~-pyrazine
 <i>N</i>,<i>N</i>'-dioxide-\k^2^<i>O</i>:<i>O</i>')erbium(III)]
 tris(perchlorate)]
;
_journal_coeditor_code ZL2301
_journal_issue 9
_journal_name_full 'Acta Crystallographica Section E'
_journal_page_first m1110
_journal_page_last m1111
_journal_paper_doi 10.1107/S1600536810031843
_journal_volume 66
_journal_year 2010
_chemical_formula_iupac '[Er (C4 H4 N2 O2)4] (Cl O4)3'
_chemical_formula_moiety 'C16 H16 Er1 N8 O8 3+, 3(Cl O4 -)'
_chemical_formula_sum 'C16 H16 Cl3 Er N8 O20'
_chemical_formula_weight 913.98
_chemical_name_systematic
;
Poly[[tetrakis(\m~2~-pyrazine
<i>N</i>,<i>N</i>'-dioxide-\k^2^<i>O</i>:<i>O</i>')erbium(III)]
tris(perchlorate)]
;
_space_group_IT_number 142
_symmetry_cell_setting tetragonal
_symmetry_space_group_name_Hall '-I 4bd 2c'
_symmetry_space_group_name_H-M 'I 41/a c d :2'
_atom_sites_solution_hydrogens geom
_atom_sites_solution_primary direct
_atom_sites_solution_secondary difmap
_audit_creation_method SHELXL-97
_cell_angle_alpha 90.00
_cell_angle_beta 90.00
_cell_angle_gamma 90.00
_cell_formula_units_Z 8
_cell_length_a 15.1777(4)
_cell_length_b 15.1777(4)
_cell_length_c 22.5094(12)
_cell_measurement_reflns_used 13828
_cell_measurement_temperature 100(2)
_cell_measurement_theta_max 30.5495
_cell_measurement_theta_min 2.6225
_cell_volume 5185.3(3)
_computing_cell_refinement 'SAINT-Plus (Bruker, 2007)'
_computing_data_collection 'SMART (Bruker, 2007)'
_computing_data_reduction 'SAINT-Plus (Bruker, 2007)'
_computing_molecular_graphics 'X-SEED (Barbour, 2001)'
_computing_publication_material 'X-SEED (Barbour, 2001)'
_computing_structure_refinement 'SHELXL97 (Sheldrick, 2008)'
_computing_structure_solution 'SHELXS97 (Sheldrick, 2008)'
_diffrn_ambient_temperature 100(2)
_diffrn_measured_fraction_theta_full 1.000
_diffrn_measured_fraction_theta_max 1.000
_diffrn_measurement_device_type 'Bruker SMART APEX CCD'
_diffrn_measurement_method '\w scans'
_diffrn_radiation_monochromator graphite
_diffrn_radiation_source 'fine-focus sealed tube'
_diffrn_radiation_type MoK\a
_diffrn_radiation_wavelength 0.71073
_diffrn_reflns_av_R_equivalents 0.0235
_diffrn_reflns_av_sigmaI/netI 0.0108
_diffrn_reflns_limit_h_max 21
_diffrn_reflns_limit_h_min -21
_diffrn_reflns_limit_k_max 21
_diffrn_reflns_limit_k_min -21
_diffrn_reflns_limit_l_max 32
_diffrn_reflns_limit_l_min -32
_diffrn_reflns_number 27002
_diffrn_reflns_theta_full 25.00
_diffrn_reflns_theta_max 30.55
_diffrn_reflns_theta_min 2.62
_exptl_absorpt_coefficient_mu 3.662
_exptl_absorpt_correction_T_max 1.0000
_exptl_absorpt_correction_T_min 0.725202
_exptl_absorpt_correction_type multi-scan
_exptl_absorpt_process_details '(SADABS; Bruker, 2001)'
_exptl_crystal_colour yellow
_exptl_crystal_density_diffrn 2.342
_exptl_crystal_density_method 'not measured'
_exptl_crystal_description block
_exptl_crystal_F_000 3576
_exptl_crystal_size_max 0.44
_exptl_crystal_size_mid 0.44
_exptl_crystal_size_min 0.18
_refine_diff_density_max 3.408
_refine_diff_density_min -1.624
_refine_ls_extinction_method none
_refine_ls_goodness_of_fit_ref 0.979
_refine_ls_hydrogen_treatment constr
_refine_ls_matrix_type full
_refine_ls_number_parameters 110
_refine_ls_number_reflns 1997
_refine_ls_number_restraints 0
_refine_ls_restrained_S_all 0.979
_refine_ls_R_factor_all 0.0344
_refine_ls_R_factor_gt 0.0317
_refine_ls_shift/su_max 0.001
_refine_ls_shift/su_mean 0.000
_refine_ls_structure_factor_coef Fsqd
_refine_ls_weighting_details 'calc w=1/[\s^2^(Fo^2^)+(0.0554P)^2^+37.1849P] where P=(Fo^2^+2Fc^2^)/3'
_refine_ls_weighting_scheme calc
_refine_ls_wR_factor_gt 0.0883
_refine_ls_wR_factor_ref 0.0922
_reflns_number_gt 1775
_reflns_number_total 1997
_reflns_threshold_expression I>2sigma(I)
_cod_data_source_file zl2301.cif
_cod_data_source_block I
_cod_original_sg_symbol_H-M 'I 41/a c d'
_cod_database_code 2228160
_cod_database_fobs_code 2228160

loop_
_symmetry_equiv_pos_as_xyz
'x, y, z'
'-y+1/4, x+3/4, z+1/4'
'-x, -y+1/2, z'
'y+1/4, -x+1/4, z+3/4'
'x, -y, -z+1/2'
'-x+1/2, y, -z'
'y+3/4, x+1/4, -z+1/4'
'-y+1/4, -x+1/4, -z+1/4'
'x+1/2, y+1/2, z+1/2'
'-y+3/4, x+5/4, z+3/4'
'-x+1/2, -y+1, z+1/2'
'y+3/4, -x+3/4, z+5/4'
'x+1/2, -y+1/2, -z+1'
'-x+1, y+1/2, -z+1/2'
'y+5/4, x+3/4, -z+3/4'
'-y+3/4, -x+3/4, -z+3/4'
'-x, -y, -z'
'y-1/4, -x-3/4, -z-1/4'
'x, y-1/2, -z'
'-y-1/4, x-1/4, -z-3/4'
'-x, y, z-1/2'
'x-1/2, -y, z'
'-y-3/4, -x-1/4, z-1/4'
'y-1/4, x-1/4, z-1/4'
'-x+1/2, -y+1/2, -z+1/2'
'y+1/4, -x-1/4, -z+1/4'
'x+1/2, y, -z+1/2'
'-y+1/4, x+1/4, -z-1/4'
'-x+1/2, y+1/2, z'
'x, -y+1/2, z+1/2'
'-y-1/4, -x+1/4, z+1/4'
'y+1/4, x+1/4, z+1/4'

loop_
_atom_site_type_symbol
_atom_site_label
_atom_site_fract_x
_atom_site_fract_y
_atom_site_fract_z
_atom_site_U_iso_or_equiv
_atom_site_adp_type
_atom_site_calc_flag
_atom_site_refinement_flags
_atom_site_occupancy
_atom_site_disorder_assembly
_atom_site_disorder_group
Er Er1 0.5000 0.2500 0.3750 0.00421(10) Uani d S 1 . .
Cl Cl1 0.5000 0.2500 0.1250 0.0105(3) Uani d S 1 . .
Cl Cl2 0.72764(5) -0.02236(5) 0.1250 0.0251(2) Uani d S 1 . .
O O1 0.59052(11) 0.21840(12) 0.29594(8) 0.0150(3) Uani d . 1 . .
O O2 0.53202(12) 0.39323(11) 0.34440(8) 0.0146(3) Uani d . 1 . .
O O3 0.57685(14) 0.24307(14) 0.16232(9) 0.0230(4) Uani d . 1 . .
O O4 0.6459(3) -0.0156(4) 0.1512(3) 0.116(2) Uani d . 1 . .
O O5 0.7922(3) -0.0078(3) 0.1690(3) 0.0919(17) Uani d . 1 . .
N N1 0.66916(14) 0.23390(14) 0.27491(9) 0.0130(4) Uani d . 1 . .
N N2 0.52617(14) 0.44427(13) 0.29795(9) 0.0120(4) Uani d . 1 . .
C C1 0.70908(16) 0.17164(16) 0.24123(10) 0.0142(4) Uani d . 1 . .
H H1 0.6810 0.1164 0.2351 0.017 Uiso calc R 1 . .
C C2 0.78967(15) 0.18759(16) 0.21586(11) 0.0140(4) Uani d . 1 . .
H H2 0.8168 0.1438 0.1918 0.017 Uiso calc R 1 . .
C C3 0.52531(17) 0.41139(15) 0.24210(10) 0.0138(4) Uani d . 1 . .
H H3 0.5249 0.3494 0.2361 0.017 Uiso calc R 1 . .
C C4 0.52504(17) 0.46718(15) 0.19415(10) 0.0142(4) Uani d . 1 . .
H H4 0.5240 0.4436 0.1551 0.017 Uiso calc R 1 . .

loop_
_atom_site_aniso_label
_atom_site_aniso_U_11
_atom_site_aniso_U_22
_atom_site_aniso_U_33
_atom_site_aniso_U_12
_atom_site_aniso_U_13
_atom_site_aniso_U_23
Er1 0.00435(11) 0.00435(11) 0.00392(14) -0.00025(5) 0.000 0.000
Cl1 0.0123(5) 0.0123(5) 0.0067(7) 0.000 0.000 0.000
Cl2 0.0235(3) 0.0235(3) 0.0283(5) -0.0089(4) 0.0048(2) -0.0048(2)
O1 0.0094(7) 0.0220(9) 0.0137(7) -0.0028(6) 0.0040(6) -0.0033(7)
O2 0.0220(9) 0.0114(7) 0.0105(7) -0.0015(6) -0.0032(7) 0.0043(6)
O3 0.0168(9) 0.0376(12) 0.0147(9) 0.0044(7) -0.0043(8) -0.0022(7)
O4 0.052(3) 0.120(4) 0.175(5) -0.003(3) 0.075(3) 0.000(4)
O5 0.077(3) 0.070(3) 0.129(5) -0.002(2) -0.055(3) -0.029(3)
N1 0.0110(9) 0.0165(9) 0.0113(9) -0.0011(7) 0.0013(7) -0.0005(8)
N2 0.0136(9) 0.0107(8) 0.0117(9) 0.0001(7) -0.0016(7) 0.0023(7)
C1 0.0131(10) 0.0149(10) 0.0145(10) -0.0009(8) 0.0016(8) -0.0019(8)
C2 0.0122(10) 0.0169(11) 0.0128(10) -0.0003(8) 0.0007(8) -0.0022(8)
C3 0.0183(11) 0.0105(10) 0.0125(10) -0.0021(8) -0.0015(9) -0.0007(8)
C4 0.0193(11) 0.0115(10) 0.0118(10) -0.0002(8) -0.0002(9) -0.0002(8)

loop_
_atom_type_symbol
_atom_type_description
_atom_type_scat_dispersion_real
_atom_type_scat_dispersion_imag
_atom_type_scat_source
C C 0.0033 0.0016 'International Tables Vol C Tables 4.2.6.8 and 6.1.1.4'
H H 0.0000 0.0000 'International Tables Vol C Tables 4.2.6.8 and 6.1.1.4'
N N 0.0061 0.0033 'International Tables Vol C Tables 4.2.6.8 and 6.1.1.4'
O O 0.0106 0.0060 'International Tables Vol C Tables 4.2.6.8 and 6.1.1.4'
Cl Cl 0.1484 0.1585 'International Tables Vol C Tables 4.2.6.8 and 6.1.1.4'
Er Er -0.2586 4.9576 'International Tables Vol C Tables 4.2.6.8 and 6.1.1.4'

loop_
_geom_angle_atom_site_label_1
_geom_angle_atom_site_label_2
_geom_angle_atom_site_label_3
_geom_angle_site_symmetry_1
_geom_angle_site_symmetry_3
_geom_angle
_geom_angle_publ_flag
O1 Er1 O1 15_445 16 78.54(9) ?
O1 Er1 O1 15_445 . 148.06(9) ?
O1 Er1 O1 16 . 110.48(9) ?
O1 Er1 O1 15_445 3_655 110.48(9) ?
O1 Er1 O1 16 3_655 148.06(9) ?
O1 Er1 O1 . 3_655 78.55(9) ?
O1 Er1 O2 15_445 15_445 80.86(7) ?
O1 Er1 O2 16 15_445 72.63(6) ?
O1 Er1 O2 . 15_445 73.44(6) ?
O1 Er1 O2 3_655 15_445 137.94(6) ?
O1 Er1 O2 15_445 16 72.63(6) ?
O1 Er1 O2 16 16 80.86(7) ?
O1 Er1 O2 . 16 137.94(6) ?
O1 Er1 O2 3_655 16 73.44(6) ?
O2 Er1 O2 15_445 16 145.63(8) ?
O1 Er1 O2 15_445 . 73.44(6) ?
O1 Er1 O2 16 . 137.94(6) ?
O1 Er1 O2 . . 80.86(7) ?
O1 Er1 O2 3_655 . 72.63(6) ?
O2 Er1 O2 15_445 . 72.46(9) ?
O2 Er1 O2 16 . 118.42(9) ?
O1 Er1 O2 15_445 3_655 137.94(6) ?
O1 Er1 O2 16 3_655 73.44(6) ?
O1 Er1 O2 . 3_655 72.63(6) ?
O1 Er1 O2 3_655 3_655 80.87(7) ?
O2 Er1 O2 15_445 3_655 118.42(9) ?
O2 Er1 O2 16 3_655 72.46(9) ?
O2 Er1 O2 . 3_655 145.64(8) ?
O3 Cl1 O3 . 20_656 109.86(9) ?
O3 Cl1 O3 . 3_655 108.69(17) ?
O3 Cl1 O3 20_656 3_655 109.86(9) ?
O3 Cl1 O3 . 26_565 109.86(9) ?
O3 Cl1 O3 20_656 26_565 108.69(17) ?
O3 Cl1 O3 3_655 26_565 109.86(9) ?
O4 Cl2 O4 7_545 . 108.5(5) ?
O4 Cl2 O5 7_545 . 113.0(3) ?
O4 Cl2 O5 . . 108.3(4) ?
O4 Cl2 O5 7_545 7_545 108.3(4) ?
O4 Cl2 O5 . 7_545 113.0(3) ?
O5 Cl2 O5 . 7_545 105.9(5) ?
N1 O1 Er1 . . 142.15(15) ?
N2 O2 Er1 . . 140.93(15) ?
O1 N1 C1 . . 119.1(2) ?
O1 N1 C2 . 25_655 121.5(2) ?
C1 N1 C2 . 25_655 119.4(2) ?
O2 N2 C3 . . 121.8(2) ?
O2 N2 C4 . 5_565 119.0(2) ?
C3 N2 C4 . 5_565 119.2(2) ?
N1 C1 C2 . . 120.6(2) ?
N1 C1 H1 . . 119.7 ?
C2 C1 H1 . . 119.7 ?
N1 C2 C1 25_655 . 120.0(2) ?
N1 C2 H2 25_655 . 120.0 ?
C1 C2 H2 . . 120.0 ?
N2 C3 C4 . . 120.2(2) ?
N2 C3 H3 . . 119.9 ?
C4 C3 H3 . . 119.9 ?
N2 C4 C3 5_565 . 120.6(2) ?
N2 C4 H4 5_565 . 119.7 ?
C3 C4 H4 . . 119.7 ?

loop_
_geom_bond_atom_site_label_1
_geom_bond_atom_site_label_2
_geom_bond_site_symmetry_2
_geom_bond_distance
_geom_bond_publ_flag
Er1 O1 15_445 2.2989(17) ?
Er1 O1 16 2.2989(17) ?
Er1 O1 . 2.2989(17) ?
Er1 O1 3_655 2.2989(17) ?
Er1 O2 15_445 2.3316(17) ?
Er1 O2 16 2.3316(17) ?
Er1 O2 . 2.3316(17) ?
Er1 O2 3_655 2.3316(17) ?
Cl1 O3 . 1.441(2) ?
Cl1 O3 20_656 1.441(2) ?
Cl1 O3 3_655 1.441(2) ?
Cl1 O3 26_565 1.441(2) ?
Cl2 O4 7_545 1.377(4) ?
Cl2 O4 . 1.377(4) ?
Cl2 O5 . 1.410(4) ?
Cl2 O5 7_545 1.410(4) ?
O1 N1 . 1.305(3) ?
O2 N2 . 1.304(2) ?
N1 C1 . 1.354(3) ?
N1 C2 25_655 1.361(3) ?
N2 C3 . 1.353(3) ?
N2 C4 5_565 1.356(3) ?
C1 C2 . 1.371(3) ?
C1 H1 . 0.9500 ?
C2 N1 25_655 1.361(3) ?
C2 H2 . 0.9500 ?
C3 C4 . 1.372(3) ?
C3 H3 . 0.9500 ?
C4 N2 5_565 1.356(3) ?
C4 H4 . 0.9500 ?

loop_
_geom_hbond_atom_site_label_D
_geom_hbond_atom_site_label_H
_geom_hbond_atom_site_label_A
_geom_hbond_site_symmetry_A
_geom_hbond_distance_DH
_geom_hbond_distance_HA
_geom_hbond_distance_DA
_geom_hbond_angle_DHA
C2 H2 O2 25_655 0.95 2.50 3.266(3) 137.8
C2 H2 O5 . 0.95 2.39 3.147(5) 136.8
C3 H3 O1 . 0.95 2.60 3.321(3) 132.8
C3 H3 O3 . 0.95 2.45 3.219(3) 138.4
C4 H4 O3 20_656 0.95 2.35 3.218(3) 152.3
